data_7025690
loop_
_publ_author_name
'Zhao, Xiao-Qing'
'Lan, Yanhua'
'Zhao, Bin'
'Cheng, Peng'
'Anson, Christopher E.'
'Powell, Annie K.'

_publ_section_title
;
 Synthesis, structures and magnetic properties of a series of 3d-4f
 tetranuclear Co(II)&#x2082;Ln(III)&#x2082; cubanes.
;
_journal_issue 20
_journal_name_full 'Dalton transactions (Cambridge, England : 2003)'
_journal_page_first 4911
_journal_page_last 4917
_journal_paper_doi 10.1039/c002841j
_journal_volume 39
_journal_year 2010
_chemical_formula_moiety 'C58 H86 Co2 Dy2 N4 O20, 2(C2 H3 N)'
_chemical_formula_sum 'C62 H92 Co2 Dy2 N6 O20'
_chemical_formula_weight 1684.28
_chemical_name_systematic
;
?
;
_space_group_IT_number 52
_symmetry_cell_setting orthorhombic
_symmetry_space_group_name_Hall '-P 2a 2bc'
_symmetry_space_group_name_H-M 'P n n a'
_atom_sites_solution_hydrogens geom
_atom_sites_solution_primary direct
_atom_sites_solution_secondary difmap
_audit_creation_method SHELXL-97
_cell_angle_alpha 90.00
_cell_angle_beta 90.00
_cell_angle_gamma 90.00
_cell_formula_units_Z 4
_cell_length_a 19.8071(12)
_cell_length_b 23.3437(15)
_cell_length_c 16.0781(9)
_cell_measurement_reflns_used 32389
_cell_measurement_temperature 150(2)
_cell_measurement_theta_max 27.10
_cell_measurement_theta_min 1.54
_cell_volume 7434.0(8)
_computing_cell_refinement 'X-Area 1.38 (Stoe & Cie GmbH, 2006)'
_computing_data_collection 'WinXpose 1.6.8 (Stoe & Cie GmbH, 2004)'
_computing_data_reduction 'X-Area 1.38 (Stoe & Cie GmbH, 2006)'
_computing_molecular_graphics 'Diamond 2.1 (Crystal Impact, 1998)'
_computing_publication_material 'SHELXTL 6.14 (BrukerAXS Inc., 2003)'
_computing_structure_refinement 'SHELXTL 6.14 (BrukerAXS Inc., 2003)'
_computing_structure_solution 'SHELXTL 6.14 (BrukerAXS Inc., 2003)'
_diffrn_ambient_temperature 150(2)
_diffrn_detector_area_resol_mean 6.667
_diffrn_measured_fraction_theta_full 0.998
_diffrn_measured_fraction_theta_max 0.994
_diffrn_measurement_device_type 'Stoe IPDS II'
_diffrn_measurement_method 'area detector'
_diffrn_radiation_monochromator graphite
_diffrn_radiation_source 'rotating anode'
_diffrn_radiation_type MoK\a
_diffrn_radiation_wavelength 0.71073
_diffrn_reflns_av_R_equivalents 0.0674
_diffrn_reflns_av_sigmaI/netI 0.0262
_diffrn_reflns_limit_h_max 25
_diffrn_reflns_limit_h_min 0
_diffrn_reflns_limit_k_max 29
_diffrn_reflns_limit_k_min 0
_diffrn_reflns_limit_l_max 20
_diffrn_reflns_limit_l_min 0
_diffrn_reflns_number 47604
_diffrn_reflns_theta_full 25.00
_diffrn_reflns_theta_max 26.81
_diffrn_reflns_theta_min 2.06
_exptl_absorpt_coefficient_mu 2.494
_exptl_absorpt_correction_T_max 0.607
_exptl_absorpt_correction_T_min 0.505
_exptl_absorpt_correction_type multi-scan
_exptl_absorpt_process_details
;
XPREP in SHELXTL 6.14 (BrukerAXS Inc., 2003)
;
_exptl_crystal_colour pink
_exptl_crystal_density_diffrn 1.505
_exptl_crystal_density_method 'not measured'
_exptl_crystal_description block
_exptl_crystal_F_000 3408
_exptl_crystal_size_max 0.32
_exptl_crystal_size_mid 0.27
_exptl_crystal_size_min 0.21
_platon_squeeze_details
;
Spek, A.L. (2003), J.Appl.Cryst. 36, 7-13
;
_refine_diff_density_max 0.807
_refine_diff_density_min -2.387
_refine_diff_density_rms 0.164
_refine_ls_extinction_method none
_refine_ls_goodness_of_fit_ref 0.997
_refine_ls_hydrogen_treatment mixed
_refine_ls_matrix_type full
_refine_ls_number_parameters 394
_refine_ls_number_reflns 7932
_refine_ls_number_restraints 2
_refine_ls_restrained_S_all 0.997
_refine_ls_R_factor_all 0.0869
_refine_ls_R_factor_gt 0.0635
_refine_ls_shift/su_max 0.001
_refine_ls_shift/su_mean 0.000
_refine_ls_structure_factor_coef Fsqd
_refine_ls_weighting_details 'calc w=1/[\s^2^(Fo^2^)+(0.1078P)^2^+0.0000P] where P=(Fo^2^+2Fc^2^)/3'
_refine_ls_weighting_scheme calc
_refine_ls_wR_factor_gt 0.1504
_refine_ls_wR_factor_ref 0.1613
_reflns_number_gt 5406
_reflns_number_total 7932
_reflns_threshold_expression >2sigma(I)
_cod_data_source_file c002841j.txt
_cod_data_source_block zhao399s
_cod_database_code 7025690

loop_
_symmetry_equiv_pos_as_xyz
'x, y, z'
'-x+1/2, -y, z'
'-x+1/2, y+1/2, -z+1/2'
'x, -y+1/2, -z+1/2'
'-x, -y, -z'
'x-1/2, y, -z'
'x-1/2, -y-1/2, z-1/2'
'-x, y-1/2, z-1/2'

loop_
_atom_site_label
_atom_site_type_symbol
_atom_site_fract_x
_atom_site_fract_y
_atom_site_fract_z
_atom_site_U_iso_or_equiv
_atom_site_adp_type
_atom_site_occupancy
_atom_site_symmetry_multiplicity
_atom_site_calc_flag
_atom_site_refinement_flags
Dy1 Dy 0.638440(13) 0.188480(15) 0.336721(17) 0.05887(13) Uani 1 1 d .
Co1 Co 0.52318(4) 0.20159(4) 0.17995(5) 0.0569(2) Uani 1 1 d .
N1 N 0.4158(3) 0.1865(2) 0.2144(3) 0.0594(12) Uani 1 1 d .
C1 C 0.4115(3) 0.1720(3) 0.2951(4) 0.0589(14) Uani 1 1 d .
C2 C 0.3507(3) 0.1573(4) 0.3336(4) 0.0682(17) Uani 1 1 d .
H2A H 0.3501 0.1469 0.3908 0.082 Uiso 1 1 calc R
C3 C 0.2915(3) 0.1581(3) 0.2880(4) 0.0691(17) Uani 1 1 d .
H3A H 0.2494 0.1492 0.3131 0.083 Uiso 1 1 calc R
C4 C 0.2957(3) 0.1725(3) 0.2031(4) 0.0713(18) Uani 1 1 d .
H4A H 0.2562 0.1725 0.1695 0.086 Uiso 1 1 calc R
C5 C 0.3579(3) 0.1869(3) 0.1687(4) 0.0648(17) Uani 1 1 d .
C6 C 0.4770(3) 0.1721(3) 0.3457(3) 0.0635(16) Uani 1 1 d .
H6A H 0.4676 0.1861 0.4026 0.076 Uiso 1 1 calc R
H6B H 0.4945 0.1325 0.3500 0.076 Uiso 1 1 calc R
O1 O 0.52591(18) 0.20720(19) 0.3082(2) 0.0531(9) Uani 1 1 d .
C7 C 0.3648(3) 0.2011(3) 0.0777(4) 0.0699(18) Uani 1 1 d .
H7A H 0.3196 0.2092 0.0543 0.084 Uiso 1 1 calc R
H7B H 0.3925 0.2361 0.0716 0.084 Uiso 1 1 calc R
O2 O 0.3952(2) 0.1557(2) 0.0318(3) 0.0751(13) Uani 1 1 d D
H2 H 0.438(2) 0.166(3) 0.032(5) 0.090 Uiso 1 1 d D
N2 N 0.7468(2) 0.1784(2) 0.2622(3) 0.0543(11) Uani 1 1 d .
C8 C 0.7445(3) 0.1710(3) 0.1802(4) 0.0551(13) Uani 1 1 d .
C9 C 0.8025(3) 0.1581(3) 0.1346(4) 0.0632(15) Uani 1 1 d .
H9A H 0.8003 0.1522 0.0762 0.076 Uiso 1 1 calc R
C10 C 0.8629(3) 0.1541(3) 0.1761(5) 0.0736(18) Uani 1 1 d .
H10A H 0.9029 0.1449 0.1465 0.088 Uiso 1 1 calc R
C11 C 0.8657(3) 0.1634(3) 0.2608(5) 0.0646(16) Uani 1 1 d .
H11A H 0.9074 0.1622 0.2899 0.077 Uiso 1 1 calc R
C12 C 0.8053(3) 0.1747(3) 0.3026(4) 0.0567(14) Uani 1 1 d .
C13 C 0.6772(3) 0.1779(3) 0.1380(4) 0.0606(15) Uani 1 1 d .
H13A H 0.6835 0.1967 0.0834 0.073 Uiso 1 1 calc R
H13B H 0.6567 0.1398 0.1285 0.073 Uiso 1 1 calc R
O3 O 0.63371(18) 0.2117(2) 0.1885(2) 0.0550(9) Uani 1 1 d .
C14 C 0.8045(3) 0.1847(3) 0.3958(4) 0.0680(17) Uani 1 1 d .
H14A H 0.8182 0.1491 0.4248 0.082 Uiso 1 1 calc R
H14B H 0.8374 0.2150 0.4102 0.082 Uiso 1 1 calc R
O4 O 0.7400(2) 0.2009(2) 0.4226(3) 0.0608(10) Uani 1 1 d D
H4 H 0.721(3) 0.178(3) 0.462(4) 0.073 Uiso 1 1 d D
O5 O 0.5300(2) 0.1154(2) 0.1726(3) 0.0681(11) Uani 1 1 d .
O6 O 0.6110(2) 0.1047(2) 0.2692(3) 0.0679(11) Uani 1 1 d .
C15 C 0.5731(3) 0.0856(3) 0.2119(4) 0.0676(17) Uani 1 1 d .
C16 C 0.5825(4) 0.0231(3) 0.1877(5) 0.080(2) Uani 1 1 d .
C17 C 0.6556(5) 0.0097(5) 0.1843(8) 0.113(3) Uani 1 1 d .
H17A H 0.6762 0.0180 0.2385 0.170 Uiso 1 1 calc R
H17B H 0.6772 0.0333 0.1414 0.170 Uiso 1 1 calc R
H17C H 0.6617 -0.0309 0.1710 0.170 Uiso 1 1 calc R
C18 C 0.5475(6) -0.0121(4) 0.2556(7) 0.124(4) Uani 1 1 d .
H18A H 0.5692 -0.0047 0.3093 0.186 Uiso 1 1 calc R
H18B H 0.5511 -0.0530 0.2422 0.186 Uiso 1 1 calc R
H18C H 0.4997 -0.0012 0.2586 0.186 Uiso 1 1 calc R
C19 C 0.5501(7) 0.0106(4) 0.1024(7) 0.135(4) Uani 1 1 d .
H19A H 0.5729 0.0332 0.0594 0.202 Uiso 1 1 calc R
H19B H 0.5022 0.0208 0.1040 0.202 Uiso 1 1 calc R
H19C H 0.5548 -0.0303 0.0896 0.202 Uiso 1 1 calc R
O7 O 0.5188(2) 0.2063(2) 0.0544(3) 0.0691(12) Uani 1 1 d .
O8 O 0.6004(2) 0.2720(2) 0.0362(2) 0.0698(13) Uani 1 1 d .
C20 C 0.5622(3) 0.2336(4) 0.0104(4) 0.0697(19) Uani 1 1 d .
C21 C 0.5654(4) 0.2169(5) -0.0826(4) 0.089(3) Uani 1 1 d .
C22 C 0.5045(4) 0.2463(5) -0.1238(5) 0.104(3) Uani 1 1 d .
H22A H 0.5089 0.2879 -0.1185 0.156 Uiso 1 1 calc R
H22B H 0.4628 0.2337 -0.0965 0.156 Uiso 1 1 calc R
H22C H 0.5029 0.2359 -0.1829 0.156 Uiso 1 1 calc R
C23 C 0.5601(6) 0.1514(5) -0.0923(5) 0.124(4) Uani 1 1 d .
H23A H 0.5996 0.1332 -0.0668 0.185 Uiso 1 1 calc R
H23B H 0.5583 0.1416 -0.1515 0.185 Uiso 1 1 calc R
H23C H 0.5190 0.1378 -0.0647 0.185 Uiso 1 1 calc R
C24 C 0.6318(4) 0.2384(8) -0.1198(5) 0.156(6) Uani 1 1 d .
H24A H 0.6344 0.2801 -0.1139 0.233 Uiso 1 1 calc R
H24B H 0.6337 0.2281 -0.1788 0.233 Uiso 1 1 calc R
H24C H 0.6698 0.2206 -0.0904 0.233 Uiso 1 1 calc R
O9 O 0.6350(3) 0.1155(2) 0.4338(3) 0.0924(19) Uani 1 1 d .
O10 O 0.7061(3) 0.1322(3) 0.5380(3) 0.0909(17) Uani 1 1 d .
C25 C 0.6562(5) 0.1067(4) 0.5065(5) 0.105(3) Uani 1 1 d .
C26 C 0.6192(7) 0.0609(7) 0.5579(7) 0.167(7) Uani 1 1 d .
C27 C 0.6352(9) 0.0017(7) 0.5151(15) 0.238(12) Uani 1 1 d .
H27A H 0.6834 -0.0069 0.5211 0.357 Uiso 1 1 calc R
H27B H 0.6236 0.0037 0.4560 0.357 Uiso 1 1 calc R
H27C H 0.6087 -0.0286 0.5418 0.357 Uiso 1 1 calc R
C28 C 0.6404(10) 0.0640(12) 0.6460(9) 0.37(2) Uani 1 1 d .
H28A H 0.6284 0.1016 0.6688 0.558 Uiso 1 1 calc R
H28B H 0.6894 0.0586 0.6497 0.558 Uiso 1 1 calc R
H28C H 0.6176 0.0339 0.6779 0.558 Uiso 1 1 calc R
C29 C 0.5431(7) 0.0722(7) 0.5465(7) 0.184(8) Uani 1 1 d .
H29A H 0.5310 0.1083 0.5739 0.276 Uiso 1 1 calc R
H29B H 0.5173 0.0407 0.5713 0.276 Uiso 1 1 calc R
H29C H 0.5326 0.0748 0.4870 0.276 Uiso 1 1 calc R

loop_
_atom_site_aniso_label
_atom_site_aniso_U_11
_atom_site_aniso_U_22
_atom_site_aniso_U_33
_atom_site_aniso_U_23
_atom_site_aniso_U_13
_atom_site_aniso_U_12
Dy1 0.04187(17) 0.0916(2) 0.04314(16) 0.01319(13) -0.00193(10) -0.00372(13)
Co1 0.0427(4) 0.0900(6) 0.0381(3) 0.0052(3) -0.0022(3) -0.0008(4)
N1 0.044(3) 0.088(4) 0.046(2) -0.002(2) 0.001(2) -0.001(2)
C1 0.045(3) 0.086(4) 0.045(3) -0.003(3) 0.006(2) -0.005(3)
C2 0.053(4) 0.097(5) 0.054(3) -0.005(3) 0.005(3) -0.009(3)
C3 0.048(3) 0.101(5) 0.058(4) -0.003(3) 0.003(3) -0.009(3)
C4 0.043(3) 0.110(5) 0.061(4) -0.013(4) 0.003(3) -0.005(3)
C5 0.042(3) 0.099(5) 0.054(4) -0.009(3) -0.002(2) -0.001(3)
C6 0.049(3) 0.100(5) 0.042(3) 0.011(3) 0.003(2) -0.009(3)
O1 0.0364(18) 0.088(3) 0.0352(17) 0.0070(17) 0.0003(14) -0.0045(18)
C7 0.052(4) 0.108(5) 0.050(3) -0.004(3) -0.005(3) 0.009(3)
O2 0.054(3) 0.115(4) 0.055(2) -0.012(3) -0.005(2) 0.001(3)
N2 0.041(2) 0.069(3) 0.053(3) 0.011(2) -0.002(2) 0.002(2)
C8 0.049(3) 0.060(3) 0.056(3) 0.013(3) 0.006(3) -0.001(3)
C9 0.053(3) 0.075(4) 0.062(3) 0.004(3) 0.004(3) 0.003(3)
C10 0.051(4) 0.087(5) 0.083(5) 0.004(4) 0.011(3) 0.003(3)
C11 0.039(3) 0.076(4) 0.079(4) 0.008(3) 0.000(3) 0.001(3)
C12 0.050(3) 0.058(3) 0.062(3) 0.015(3) 0.000(3) -0.006(3)
C13 0.050(3) 0.090(5) 0.042(3) 0.006(3) 0.009(2) 0.008(3)
O3 0.041(2) 0.085(3) 0.0385(18) 0.0053(19) 0.0048(15) 0.0077(18)
C14 0.052(4) 0.092(5) 0.060(4) 0.016(3) -0.003(3) -0.001(3)
O4 0.043(2) 0.086(3) 0.054(2) 0.010(2) -0.0041(17) -0.008(2)
O5 0.052(2) 0.091(3) 0.062(2) 0.006(2) 0.001(2) 0.002(2)
O6 0.062(3) 0.093(3) 0.048(2) 0.009(2) -0.002(2) 0.004(2)
C15 0.055(4) 0.092(5) 0.055(3) 0.012(3) 0.005(3) -0.006(3)
C16 0.074(5) 0.084(5) 0.081(5) 0.004(4) 0.009(4) 0.004(4)
C17 0.068(5) 0.117(8) 0.155(10) -0.037(7) 0.021(6) 0.004(5)
C18 0.137(9) 0.084(6) 0.150(9) 0.029(6) 0.066(8) 0.009(6)
C19 0.184(12) 0.099(7) 0.121(8) -0.021(6) -0.051(8) -0.002(7)
O7 0.054(2) 0.109(3) 0.044(2) 0.003(2) -0.0002(19) -0.001(2)
O8 0.048(2) 0.124(4) 0.0368(19) 0.012(2) -0.0036(17) -0.001(3)
C20 0.045(3) 0.124(6) 0.040(3) 0.010(3) 0.000(2) 0.016(4)
C21 0.056(4) 0.179(9) 0.032(3) 0.000(4) 0.000(3) 0.008(5)
C22 0.082(6) 0.174(9) 0.055(4) 0.026(5) -0.020(4) -0.015(6)
C23 0.118(8) 0.188(11) 0.065(5) -0.048(6) -0.005(5) 0.047(8)
C24 0.069(6) 0.35(2) 0.049(4) -0.010(8) 0.015(4) -0.032(8)
O9 0.100(4) 0.111(4) 0.066(3) 0.046(3) -0.039(3) -0.049(3)
O10 0.081(3) 0.128(4) 0.063(3) 0.039(3) -0.029(3) -0.040(3)
C25 0.098(6) 0.137(7) 0.078(5) 0.047(5) -0.043(5) -0.057(6)
C26 0.154(11) 0.248(16) 0.098(7) 0.099(9) -0.071(7) -0.138(12)
C27 0.185(17) 0.171(14) 0.36(3) 0.149(18) -0.115(17) -0.083(13)
C28 0.35(3) 0.63(5) 0.137(11) 0.22(2) -0.150(15) -0.42(3)
C29 0.158(12) 0.290(19) 0.104(8) 0.061(10) -0.011(8) -0.147(13)

loop_
_atom_type_symbol
_atom_type_description
_atom_type_scat_dispersion_real
_atom_type_scat_dispersion_imag
_atom_type_scat_source
C C 0.0033 0.0016 'International Tables Vol C Tables 4.2.6.8 and 6.1.1.4'
H H 0.0000 0.0000 'International Tables Vol C Tables 4.2.6.8 and 6.1.1.4'
N N 0.0061 0.0033 'International Tables Vol C Tables 4.2.6.8 and 6.1.1.4'
O O 0.0106 0.0060 'International Tables Vol C Tables 4.2.6.8 and 6.1.1.4'
Co Co 0.3494 0.9721 'International Tables Vol C Tables 4.2.6.8 and 6.1.1.4'
Dy Dy -0.1892 4.4098 'International Tables Vol C Tables 4.2.6.8 and 6.1.1.4'

loop_
_geom_angle_atom_site_label_1
_geom_angle_atom_site_label_2
_geom_angle_atom_site_label_3
_geom_angle
_geom_angle_site_symmetry_1
_geom_angle_site_symmetry_3
O6 Dy1 O9 71.66(18) . .
O6 Dy1 O1 80.77(16) . .
O9 Dy1 O1 104.15(17) . .
O6 Dy1 O8 131.56(17) . 4
O9 Dy1 O8 72.2(2) . 4
O1 Dy1 O8 77.93(14) . 4
O6 Dy1 O3 138.26(14) . 4
O9 Dy1 O3 147.15(19) . 4
O1 Dy1 O3 75.07(14) . 4
O8 Dy1 O3 75.61(16) 4 4
O6 Dy1 O3 73.70(15) . .
O9 Dy1 O3 145.08(19) . .
O1 Dy1 O3 74.24(12) . .
O8 Dy1 O3 138.01(15) 4 .
O3 Dy1 O3 67.28(18) 4 .
O6 Dy1 O4 123.98(16) . .
O9 Dy1 O4 74.47(15) . .
O1 Dy1 O4 151.23(15) . .
O8 Dy1 O4 74.32(15) 4 .
O3 Dy1 O4 90.69(14) 4 .
O3 Dy1 O4 123.54(13) . .
O6 Dy1 N2 83.99(16) . .
O9 Dy1 N2 106.4(2) . .
O1 Dy1 N2 139.27(14) . .
O8 Dy1 N2 137.20(16) 4 .
O3 Dy1 N2 92.60(15) 4 .
O3 Dy1 N2 65.26(14) . .
O4 Dy1 N2 64.67(16) . .
O5 Co1 O7 89.9(2) . .
O5 Co1 O1 96.89(18) . .
O7 Co1 O1 173.2(2) . .
O5 Co1 O1 174.41(17) . 4
O7 Co1 O1 92.07(18) . 4
O1 Co1 O1 81.20(16) . 4
O5 Co1 O3 92.47(18) . .
O7 Co1 O3 95.68(16) . .
O1 Co1 O3 84.56(15) . .
O1 Co1 O3 82.14(16) 4 .
O5 Co1 N1 85.48(19) . .
O7 Co1 N1 102.46(18) . .
O1 Co1 N1 77.69(16) . .
O1 Co1 N1 99.18(17) 4 .
O3 Co1 N1 161.73(17) . .
C1 N1 C5 118.0(5) . .
C1 N1 Co1 109.9(4) . .
C5 N1 Co1 132.0(4) . .
N1 C1 C2 123.1(6) . .
N1 C1 C6 117.3(5) . .
C2 C1 C6 119.7(5) . .
C3 C2 C1 119.5(6) . .
C3 C2 H2A 120.3 . .
C1 C2 H2A 120.3 . .
C2 C3 C4 117.8(6) . .
C2 C3 H3A 121.1 . .
C4 C3 H3A 121.1 . .
C5 C4 C3 119.7(6) . .
C5 C4 H4A 120.2 . .
C3 C4 H4A 120.2 . .
N1 C5 C4 122.0(6) . .
N1 C5 C7 116.7(5) . .
C4 C5 C7 121.3(6) . .
O1 C6 C1 111.0(5) . .
O1 C6 H6A 109.4 . .
C1 C6 H6A 109.4 . .
O1 C6 H6B 109.4 . .
C1 C6 H6B 109.4 . .
H6A C6 H6B 108.0 . .
C6 O1 Co1 111.9(3) . .
C6 O1 Co1 121.7(4) . 4
Co1 O1 Co1 98.72(16) . 4
C6 O1 Dy1 117.9(4) . .
Co1 O1 Dy1 102.17(15) . .
Co1 O1 Dy1 101.21(16) 4 .
O2 C7 C5 112.2(6) . .
O2 C7 H7A 109.2 . .
C5 C7 H7A 109.2 . .
O2 C7 H7B 109.2 . .
C5 C7 H7B 109.2 . .
H7A C7 H7B 107.9 . .
C7 O2 H2 102(5) . .
C8 N2 C12 120.4(5) . .
C8 N2 Dy1 117.6(4) . .
C12 N2 Dy1 121.7(4) . .
N2 C8 C9 121.3(6) . .
N2 C8 C13 117.7(5) . .
C9 C8 C13 121.0(6) . .
C10 C9 C8 118.4(6) . .
C10 C9 H9A 120.8 . .
C8 C9 H9A 120.8 . .
C9 C10 C11 120.3(6) . .
C9 C10 H10A 119.9 . .
C11 C10 H10A 119.9 . .
C10 C11 C12 118.0(6) . .
C10 C11 H11A 121.0 . .
C12 C11 H11A 121.0 . .
N2 C12 C11 121.5(6) . .
N2 C12 C14 117.7(5) . .
C11 C12 C14 120.8(6) . .
O3 C13 C8 109.8(5) . .
O3 C13 H13A 109.7 . .
C8 C13 H13A 109.7 . .
O3 C13 H13B 109.7 . .
C8 C13 H13B 109.7 . .
H13A C13 H13B 108.2 . .
C13 O3 Co1 120.5(4) . .
C13 O3 Dy1 115.1(4) . 4
Co1 O3 Dy1 97.68(16) . 4
C13 O3 Dy1 114.2(3) . .
Co1 O3 Dy1 94.31(14) . .
Dy1 O3 Dy1 112.53(18) 4 .
O4 C14 C12 110.7(5) . .
O4 C14 H14A 109.5 . .
C12 C14 H14A 109.5 . .
O4 C14 H14B 109.5 . .
C12 C14 H14B 109.5 . .
H14A C14 H14B 108.1 . .
C14 O4 Dy1 122.8(4) . .
C14 O4 H4 115(5) . .
Dy1 O4 H4 89(5) . .
C15 O5 Co1 124.2(5) . .
C15 O6 Dy1 141.3(5) . .
O5 C15 O6 124.5(7) . .
O5 C15 C16 118.7(6) . .
O6 C15 C16 116.7(6) . .
C17 C16 C15 109.4(7) . .
C17 C16 C18 110.8(8) . .
C15 C16 C18 106.0(6) . .
C17 C16 C19 109.5(9) . .
C15 C16 C19 111.0(7) . .
C18 C16 C19 110.0(9) . .
C16 C17 H17A 109.5 . .
C16 C17 H17B 109.5 . .
H17A C17 H17B 109.5 . .
C16 C17 H17C 109.5 . .
H17A C17 H17C 109.5 . .
H17B C17 H17C 109.5 . .
C16 C18 H18A 109.5 . .
C16 C18 H18B 109.5 . .
H18A C18 H18B 109.5 . .
C16 C18 H18C 109.5 . .
H18A C18 H18C 109.5 . .
H18B C18 H18C 109.5 . .
C16 C19 H19A 109.5 . .
C16 C19 H19B 109.5 . .
H19A C19 H19B 109.5 . .
C16 C19 H19C 109.5 . .
H19A C19 H19C 109.5 . .
H19B C19 H19C 109.5 . .
C20 O7 Co1 123.3(4) . .
C20 O8 Dy1 139.7(4) . 4
O8 C20 O7 125.6(6) . .
O8 C20 C21 118.5(6) . .
O7 C20 C21 115.9(7) . .
C24 C21 C22 111.1(8) . .
C24 C21 C23 110.1(9) . .
C22 C21 C23 110.2(8) . .
C24 C21 C20 109.4(7) . .
C22 C21 C20 105.8(6) . .
C23 C21 C20 110.2(7) . .
C21 C22 H22A 109.5 . .
C21 C22 H22B 109.5 . .
H22A C22 H22B 109.5 . .
C21 C22 H22C 109.5 . .
H22A C22 H22C 109.5 . .
H22B C22 H22C 109.5 . .
C21 C23 H23A 109.5 . .
C21 C23 H23B 109.5 . .
H23A C23 H23B 109.5 . .
C21 C23 H23C 109.5 . .
H23A C23 H23C 109.5 . .
H23B C23 H23C 109.5 . .
C21 C24 H24A 109.5 . .
C21 C24 H24B 109.5 . .
H24A C24 H24B 109.5 . .
C21 C24 H24C 109.5 . .
H24A C24 H24C 109.5 . .
H24B C24 H24C 109.5 . .
C25 O9 Dy1 137.5(5) . .
O9 C25 O10 123.9(7) . .
O9 C25 C26 116.9(7) . .
O10 C25 C26 119.2(7) . .
C28 C26 C25 110.1(9) . .
C28 C26 C29 112.5(16) . .
C25 C26 C29 106.5(10) . .
C28 C26 C27 113.8(18) . .
C25 C26 C27 106.2(13) . .
C29 C26 C27 107.2(10) . .
C26 C27 H27A 109.5 . .
C26 C27 H27B 109.5 . .
H27A C27 H27B 109.5 . .
C26 C27 H27C 109.5 . .
H27A C27 H27C 109.5 . .
H27B C27 H27C 109.5 . .
C26 C28 H28A 109.5 . .
C26 C28 H28B 109.5 . .
H28A C28 H28B 109.5 . .
C26 C28 H28C 109.5 . .
H28A C28 H28C 109.5 . .
H28B C28 H28C 109.5 . .
C26 C29 H29A 109.5 . .
C26 C29 H29B 109.5 . .
H29A C29 H29B 109.5 . .
C26 C29 H29C 109.5 . .
H29A C29 H29C 109.5 . .
H29B C29 H29C 109.5 . .

loop_
_geom_bond_atom_site_label_1
_geom_bond_atom_site_label_2
_geom_bond_distance
_geom_bond_site_symmetry_2
Dy1 O6 2.302(5) .
Dy1 O9 2.312(4) .
Dy1 O1 2.317(4) .
Dy1 O8 2.366(4) 4
Dy1 O3 2.368(5) 4
Dy1 O3 2.446(4) .
Dy1 O4 2.457(4) .
Dy1 N2 2.470(5) .
Co1 O5 2.021(5) .
Co1 O7 2.023(4) .
Co1 O1 2.066(4) .
Co1 O1 2.139(4) 4
Co1 O3 2.206(4) .
Co1 N1 2.227(5) .
N1 C1 1.343(7) .
N1 C5 1.362(8) .
C1 C2 1.396(8) .
C1 C6 1.532(9) .
C2 C3 1.384(9) .
C2 H2A 0.9500 .
C3 C4 1.409(9) .
C3 H3A 0.9500 .
C4 C5 1.391(9) .
C4 H4A 0.9500 .
C5 C7 1.507(9) .
C6 O1 1.405(7) .
C6 H6A 0.9900 .
C6 H6B 0.9900 .
O1 Co1 2.138(4) 4
C7 O2 1.425(9) .
C7 H7A 0.9900 .
C7 H7B 0.9900 .
O2 H2 0.88(4) .
N2 C8 1.329(8) .
N2 C12 1.330(8) .
C8 C9 1.397(9) .
C8 C13 1.504(9) .
C9 C10 1.373(10) .
C9 H9A 0.9500 .
C10 C11 1.380(10) .
C10 H10A 0.9500 .
C11 C12 1.397(9) .
C11 H11A 0.9500 .
C12 C14 1.517(9) .
C13 O3 1.422(7) .
C13 H13A 0.9900 .
C13 H13B 0.9900 .
O3 Dy1 2.368(5) 4
C14 O4 1.400(8) .
C14 H14A 0.9900 .
C14 H14B 0.9900 .
O4 H4 0.91(4) .
O5 C15 1.268(8) .
O6 C15 1.269(8) .
C15 C16 1.521(11) .
C16 C17 1.481(11) .
C16 C18 1.534(11) .
C16 C19 1.542(12) .
C17 H17A 0.9800 .
C17 H17B 0.9800 .
C17 H17C 0.9800 .
C18 H18A 0.9800 .
C18 H18B 0.9800 .
C18 H18C 0.9800 .
C19 H19A 0.9800 .
C19 H19B 0.9800 .
C19 H19C 0.9800 .
O7 C20 1.282(8) .
O8 C20 1.244(9) .
O8 Dy1 2.365(4) 4
C20 C21 1.547(8) .
C21 C24 1.528(12) .
C21 C22 1.539(11) .
C21 C23 1.541(14) .
C22 H22A 0.9800 .
C22 H22B 0.9800 .
C22 H22C 0.9800 .
C23 H23A 0.9800 .
C23 H23B 0.9800 .
C23 H23C 0.9800 .
C24 H24A 0.9800 .
C24 H24B 0.9800 .
C24 H24C 0.9800 .
O9 C25 1.258(9) .
O10 C25 1.261(9) .
C25 C26 1.538(12) .
C26 C28 1.481(15) .
C26 C29 1.54(2) .
C26 C27 1.58(3) .
C27 H27A 0.9800 .
C27 H27B 0.9800 .
C27 H27C 0.9800 .
C28 H28A 0.9800 .
C28 H28B 0.9800 .
C28 H28C 0.9800 .
C29 H29A 0.9800 .
C29 H29B 0.9800 .
C29 H29C 0.9800 .

loop_
_geom_hbond_atom_site_label_D
_geom_hbond_atom_site_label_H
_geom_hbond_atom_site_label_A
_geom_hbond_distance_DH
_geom_hbond_distance_HA
_geom_hbond_distance_DA
_geom_hbond_angle_DHA
O2 H2 O7 0.88(4) 1.89(4) 2.742(7) 162(8)
O4 H4 O10 0.91(4) 1.65(4) 2.543(6) 166(7)

loop_
_platon_squeeze_void_nr
_platon_squeeze_void_average_x
_platon_squeeze_void_average_y
_platon_squeeze_void_average_z
_platon_squeeze_void_volume
_platon_squeeze_void_count_electrons
_platon_squeeze_void_content
1 0.250 0.000 -0.108 224 45 ' '
2 0.750 0.000 0.108 223 45 ' '
3 0.250 0.500 0.134 39 5 ' '
4 0.750 0.500 0.392 224 45 ' '
5 0.250 0.000 0.366 39 5 ' '
6 0.250 0.500 0.608 224 45 ' '
7 0.750 0.000 0.634 39 5 ' '
8 0.750 0.500 0.866 39 5 ' '
